data_7116504
loop_
_publ_author_name
'Marcel Hartmann'
'Constantin Gabriel Daniliuc'
'Armido Studer'

_publ_section_title
;
 Preparation of phenanthrenes from ortho-amino-biphenyls and alkynes via
 base-promoted homolytic aromatic substitution
;
_journal_name_full Chem.Commun.
_journal_page_first 3121
_journal_paper_doi 10.1039/C4cc10063H
_journal_volume 51
_journal_year 2015
_chemical_formula_sum 'C22 H18'
_chemical_formula_weight 282.36
_space_group_crystal_system monoclinic
_space_group_IT_number 14
_space_group_name_Hall '-P 2ybc'
_space_group_name_H-M_alt 'P 1 21/c 1'
_symmetry_space_group_name_Hall '-P 2ybc'
_symmetry_space_group_name_H-M 'P 1 21/c 1'
_atom_sites_solution_hydrogens geom
_audit_update_record
;
2014-12-16 deposited with the CCDC.
2015-01-09 downloaded from the CCDC.
;
_cell_angle_alpha 90
_cell_angle_beta 112.4970(10)
_cell_angle_gamma 90
_cell_formula_units_Z 4
_cell_length_a 11.2196(4)
_cell_length_b 12.1534(4)
_cell_length_c 11.8670(4)
_cell_measurement_reflns_used 8872
_cell_measurement_temperature 100.(2)
_cell_measurement_theta_max 66.5874
_cell_measurement_theta_min 4.2651
_cell_volume 1495.00(9)
_computing_cell_refinement 'SAINT V8.34A (Bruker AXS Inc., 2013)'
_computing_data_collection
;
APEX2 v.2014.1-1 (Bruker AXS Inc., 2014)
;
_computing_data_reduction 'SAINT V8.34A (Bruker AXS Inc., 2013)'
_computing_molecular_graphics 'XP (Sheldrick, 2014)'
_computing_publication_material 'SHELXL-2014 (Sheldrick, 2014)'
_computing_structure_refinement 'SHELXL-2014 (Sheldrick, 2014)'
_computing_structure_solution 'SHELXL-2014 (Sheldrick, 2014)'
_diffrn_ambient_temperature 100.(2)
_diffrn_detector_area_resol_mean 10.4167
_diffrn_measured_fraction_theta_full 0.998
_diffrn_measured_fraction_theta_max 0.998
_diffrn_measurement_device_type 'Bruker D8 Venture PHOTON 100 CMOS'
_diffrn_measurement_method 'omega and phi scans'
_diffrn_radiation_monochromator 'MX mirror'
_diffrn_radiation_type 'Cu K\a'
_diffrn_radiation_wavelength 1.54178
_diffrn_reflns_av_R_equivalents 0.0307
_diffrn_reflns_av_unetI/netI 0.0229
_diffrn_reflns_limit_h_max 13
_diffrn_reflns_limit_h_min -13
_diffrn_reflns_limit_k_max 14
_diffrn_reflns_limit_k_min -14
_diffrn_reflns_limit_l_max 14
_diffrn_reflns_limit_l_min -14
_diffrn_reflns_number 15233
_diffrn_reflns_theta_full 66.60
_diffrn_reflns_theta_max 66.60
_diffrn_reflns_theta_min 4.26
_diffrn_source 'Cu ImS'
_diffrn_source_type 'micro focus tube'
_exptl_absorpt_coefficient_mu 0.532
_exptl_absorpt_correction_T_max 0.97
_exptl_absorpt_correction_T_min 0.89
_exptl_absorpt_correction_type multi-scan
_exptl_absorpt_process_details
;
Bruker AXS (2014). SADABS, Version 2014/2, Bruker AXS Inc., Madison, Wisconsin,
USA.
;
_exptl_crystal_colour colourless
_exptl_crystal_density_diffrn 1.255
_exptl_crystal_density_method 'not measured'
_exptl_crystal_description prism
_exptl_crystal_F_000 600
_exptl_crystal_size_max 0.178
_exptl_crystal_size_mid 0.149
_exptl_crystal_size_min 0.054
_refine_diff_density_max 0.321
_refine_diff_density_min -0.311
_refine_ls_extinction_method none
_refine_ls_goodness_of_fit_ref 1.038
_refine_ls_hydrogen_treatment constr
_refine_ls_matrix_type full
_refine_ls_number_parameters 201
_refine_ls_number_reflns 2634
_refine_ls_number_restraints 0
_refine_ls_restrained_S_all 1.038
_refine_ls_R_factor_all 0.0445
_refine_ls_R_factor_gt 0.0383
_refine_ls_shift/su_max 0.000
_refine_ls_shift/su_mean 0.000
_refine_ls_structure_factor_coef Fsqd
_refine_ls_weighting_details 'w=1/[\s^2^(Fo^2^)+(0.0536P)^2^+0.6232P] where P=(Fo^2^+2Fc^2^)/3'
_refine_ls_weighting_scheme calc
_refine_ls_wR_factor_gt 0.0994
_refine_ls_wR_factor_ref 0.1046
_reflns_number_gt 2283
_reflns_number_total 2634
_reflns_threshold_expression 'I > 2\s(I)'
_cod_data_source_file c4cc10063h2.cif
_cod_data_source_block stu7850
_cod_database_code 7116504

loop_
_space_group_symop_operation_xyz
'x, y, z'
'-x, y+1/2, -z+1/2'
'-x, -y, -z'
'x, -y-1/2, z-1/2'

loop_
_atom_site_type_symbol
_atom_site_label
_atom_site_fract_x
_atom_site_fract_y
_atom_site_fract_z
_atom_site_U_iso_or_equiv
_atom_site_adp_type
_atom_site_calc_flag
_atom_site_refinement_flags_adp
_atom_site_refinement_flags_posn
_atom_site_occupancy
C C1 0.24316(12) 0.60277(10) 0.44578(12) 0.0182(3) Uani d . . 1
C C2 0.30420(12) 0.67182(11) 0.54665(12) 0.0194(3) Uani d . . 1
H H2 0.2601 0.6922 0.5977 0.023 Uiso calc U R 1
C C3 0.42677(12) 0.71004(10) 0.57192(12) 0.0181(3) Uani d . . 1
H H3 0.4662 0.7574 0.6398 0.022 Uiso calc U R 1
C C4 0.49504(12) 0.67992(10) 0.49844(12) 0.0157(3) Uani d . . 1
C C5 0.43644(12) 0.60930(10) 0.39751(11) 0.0150(3) Uani d . . 1
C C6 0.30961(12) 0.57269(10) 0.37364(12) 0.0169(3) Uani d . . 1
H H6 0.2686 0.5258 0.3057 0.02 Uiso calc U R 1
C C7 0.62174(12) 0.72200(10) 0.52376(12) 0.0160(3) Uani d . . 1
H H7 0.6591 0.7702 0.5912 0.019 Uiso calc U R 1
C C8 0.69079(12) 0.69570(10) 0.45498(11) 0.0149(3) Uani d . . 1
C C9 0.63734(12) 0.61816(10) 0.35526(11) 0.0146(3) Uani d . . 1
C C10 0.51038(12) 0.57679(10) 0.32545(11) 0.0151(3) Uani d . . 1
C C11 0.71055(12) 0.57953(10) 0.28927(11) 0.0157(3) Uani d . . 1
H H11 0.796 0.6061 0.3106 0.019 Uiso calc U R 1
C C12 0.66267(13) 0.50481(10) 0.19528(12) 0.0176(3) Uani d . . 1
C C13 0.53508(13) 0.46785(11) 0.16329(12) 0.0189(3) Uani d . . 1
H H13 0.4989 0.4183 0.0969 0.023 Uiso calc U R 1
C C14 0.46203(12) 0.50249(10) 0.22680(12) 0.0178(3) Uani d . . 1
H H14 0.3764 0.4756 0.2036 0.021 Uiso calc U R 1
C C15 0.10815(12) 0.56233(11) 0.41965(13) 0.0226(3) Uani d . . 1
H H15A 0.0719 0.531 0.3374 0.034 Uiso calc U R 1
H H15B 0.0544 0.624 0.4253 0.034 Uiso calc U R 1
H H15C 0.1105 0.5058 0.4793 0.034 Uiso calc U R 1
C C16 0.81880(12) 0.74831(10) 0.48344(11) 0.0155(3) Uani d . . 1
C C17 0.91350(12) 0.74276(11) 0.60100(12) 0.0185(3) Uani d . . 1
H H17 0.8972 0.7022 0.662 0.022 Uiso calc U R 1
C C18 1.03135(13) 0.79556(11) 0.63021(13) 0.0217(3) Uani d . . 1
H H18 1.095 0.7904 0.7106 0.026 Uiso calc U R 1
C C19 1.05630(13) 0.85572(11) 0.54240(13) 0.0226(3) Uani d . . 1
H H19 1.1368 0.892 0.5623 0.027 Uiso calc U R 1
C C20 0.96270(13) 0.86257(11) 0.42503(13) 0.0213(3) Uani d . . 1
H H20 0.9791 0.9041 0.3646 0.026 Uiso calc U R 1
C C21 0.84540(12) 0.80908(10) 0.39565(12) 0.0178(3) Uani d . . 1
H H21 0.7824 0.8138 0.3149 0.021 Uiso calc U R 1
C C22 0.74487(13) 0.46275(12) 0.12956(13) 0.0242(3) Uani d . . 1
H H22A 0.8053 0.5203 0.1279 0.036 Uiso calc U R 1
H H22B 0.6895 0.4426 0.0459 0.036 Uiso calc U R 1
H H22C 0.7933 0.398 0.1722 0.036 Uiso calc U R 1

loop_
_atom_site_aniso_label
_atom_site_aniso_U_11
_atom_site_aniso_U_22
_atom_site_aniso_U_33
_atom_site_aniso_U_12
_atom_site_aniso_U_13
_atom_site_aniso_U_23
C1 0.0162(6) 0.0172(6) 0.0212(7) 0.0036(5) 0.0073(5) 0.0073(5)
C2 0.0195(6) 0.0204(6) 0.0213(7) 0.0052(5) 0.0112(6) 0.0042(5)
C3 0.0196(6) 0.0175(6) 0.0175(7) 0.0025(5) 0.0073(5) 0.0006(5)
C4 0.0163(6) 0.0145(6) 0.0159(6) 0.0025(5) 0.0057(5) 0.0034(5)
C5 0.0158(6) 0.0134(6) 0.0148(6) 0.0023(5) 0.0050(5) 0.0043(5)
C6 0.0171(6) 0.0157(6) 0.0164(6) 0.0007(5) 0.0045(5) 0.0026(5)
C7 0.0169(6) 0.0151(6) 0.0140(6) 0.0007(5) 0.0039(5) -0.0005(5)
C8 0.0146(6) 0.0146(6) 0.0142(6) 0.0020(5) 0.0041(5) 0.0026(5)
C9 0.0159(6) 0.0138(6) 0.0128(6) 0.0022(5) 0.0041(5) 0.0034(5)
C10 0.0158(6) 0.0142(6) 0.0138(6) 0.0018(5) 0.0042(5) 0.0036(5)
C11 0.0151(6) 0.0160(6) 0.0156(6) 0.0012(5) 0.0055(5) 0.0027(5)
C12 0.0202(6) 0.0171(6) 0.0151(6) 0.0025(5) 0.0065(5) 0.0017(5)
C13 0.0225(7) 0.0179(6) 0.0147(6) -0.0015(5) 0.0054(5) -0.0028(5)
C14 0.0165(6) 0.0176(6) 0.0172(7) -0.0024(5) 0.0041(5) 0.0004(5)
C15 0.0189(7) 0.0237(7) 0.0270(8) 0.0007(5) 0.0109(6) 0.0035(6)
C16 0.0161(6) 0.0139(6) 0.0168(6) 0.0012(5) 0.0065(5) -0.0029(5)
C17 0.0189(6) 0.0191(6) 0.0183(7) 0.0005(5) 0.0078(5) -0.0021(5)
C18 0.0165(6) 0.0234(7) 0.0214(7) 0.0005(5) 0.0030(6) -0.0063(5)
C19 0.0171(6) 0.0201(7) 0.0320(8) -0.0038(5) 0.0109(6) -0.0076(6)
C20 0.0228(7) 0.0176(6) 0.0272(7) -0.0020(5) 0.0136(6) -0.0015(5)
C21 0.0186(6) 0.0173(6) 0.0179(7) 0.0007(5) 0.0073(5) -0.0014(5)
C22 0.0239(7) 0.0271(7) 0.0228(7) 0.0010(6) 0.0102(6) -0.0060(6)

loop_
_atom_type_symbol
_atom_type_description
_atom_type_scat_dispersion_real
_atom_type_scat_dispersion_imag
_atom_type_scat_source
C C 0.0181 0.0091 'International Tables Vol C Tables 4.2.6.8 and 6.1.1.4'
H H 0.0000 0.0000 'International Tables Vol C Tables 4.2.6.8 and 6.1.1.4'

loop_
_geom_angle_atom_site_label_1
_geom_angle_atom_site_label_2
_geom_angle_atom_site_label_3
_geom_angle
C6 C1 C2 118.85(12)
C6 C1 C15 121.60(12)
C2 C1 C15 119.55(12)
C3 C2 C1 120.60(12)
C3 C2 H2 119.7
C1 C2 H2 119.7
C2 C3 C4 120.85(12)
C2 C3 H3 119.6
C4 C3 H3 119.6
C3 C4 C5 119.62(12)
C3 C4 C7 120.54(12)
C5 C4 C7 119.83(11)
C6 C5 C4 117.85(11)
C6 C5 C10 123.62(12)
C4 C5 C10 118.52(11)
C1 C6 C5 122.23(12)
C1 C6 H6 118.9
C5 C6 H6 118.9
C8 C7 C4 122.55(12)
C8 C7 H7 118.7
C4 C7 H7 118.7
C7 C8 C9 119.29(11)
C7 C8 C16 118.97(11)
C9 C8 C16 121.74(11)
C11 C9 C10 118.93(11)
C11 C9 C8 121.38(11)
C10 C9 C8 119.65(11)
C14 C10 C9 117.57(11)
C14 C10 C5 122.42(11)
C9 C10 C5 119.99(11)
C12 C11 C9 122.53(12)
C12 C11 H11 118.7
C9 C11 H11 118.7
C11 C12 C13 118.05(12)
C11 C12 C22 121.08(12)
C13 C12 C22 120.87(12)
C14 C13 C12 120.85(12)
C14 C13 H13 119.6
C12 C13 H13 119.6
C13 C14 C10 122.00(12)
C13 C14 H14 119.0
C10 C14 H14 119.0
C1 C15 H15A 109.5
C1 C15 H15B 109.5
H15A C15 H15B 109.5
C1 C15 H15C 109.5
H15A C15 H15C 109.5
H15B C15 H15C 109.5
C17 C16 C21 118.18(12)
C17 C16 C8 120.39(11)
C21 C16 C8 121.34(11)
C18 C17 C16 121.03(12)
C18 C17 H17 119.5
C16 C17 H17 119.5
C19 C18 C17 120.18(13)
C19 C18 H18 119.9
C17 C18 H18 119.9
C18 C19 C20 119.51(12)
C18 C19 H19 120.2
C20 C19 H19 120.2
C21 C20 C19 120.28(12)
C21 C20 H20 119.9
C19 C20 H20 119.9
C20 C21 C16 120.82(12)
C20 C21 H21 119.6
C16 C21 H21 119.6
C12 C22 H22A 109.5
C12 C22 H22B 109.5
H22A C22 H22B 109.5
C12 C22 H22C 109.5
H22A C22 H22C 109.5
H22B C22 H22C 109.5

loop_
_geom_bond_atom_site_label_1
_geom_bond_atom_site_label_2
_geom_bond_distance
C1 C6 1.3822(18)
C1 C2 1.4066(19)
C1 C15 1.5076(17)
C2 C3 1.3717(18)
C2 H2 0.95
C3 C4 1.4115(18)
C3 H3 0.95
C4 C5 1.4145(18)
C4 C7 1.4302(17)
C5 C6 1.4124(17)
C5 C10 1.4554(17)
C6 H6 0.95
C7 C8 1.3611(18)
C7 H7 0.95
C8 C9 1.4509(17)
C8 C16 1.4881(17)
C9 C11 1.4145(17)
C9 C10 1.4217(17)
C10 C14 1.4122(18)
C11 C12 1.3779(18)
C11 H11 0.95
C12 C13 1.4069(18)
C12 C22 1.5069(18)
C13 C14 1.3746(18)
C13 H13 0.95
C14 H14 0.95
C15 H15A 0.98
C15 H15B 0.98
C15 H15C 0.98
C16 C17 1.3947(18)
C16 C21 1.3992(18)
C17 C18 1.3890(19)
C17 H17 0.95
C18 C19 1.386(2)
C18 H18 0.95
C19 C20 1.389(2)
C19 H19 0.95
C20 C21 1.3875(18)
C20 H20 0.95
C21 H21 0.95
C22 H22A 0.98
C22 H22B 0.98
C22 H22C 0.98

loop_
_geom_torsion_atom_site_label_1
_geom_torsion_atom_site_label_2
_geom_torsion_atom_site_label_3
_geom_torsion_atom_site_label_4
_geom_torsion
C6 C1 C2 C3 1.01(19)
C15 C1 C2 C3 -179.70(12)
C1 C2 C3 C4 -0.83(19)
C2 C3 C4 C5 -0.08(19)
C2 C3 C4 C7 178.63(11)
C3 C4 C5 C6 0.79(17)
C7 C4 C5 C6 -177.93(11)
C3 C4 C5 C10 -178.13(11)
C7 C4 C5 C10 3.14(17)
C2 C1 C6 C5 -0.27(19)
C15 C1 C6 C5 -179.54(11)
C4 C5 C6 C1 -0.62(18)
C10 C5 C6 C1 178.25(11)
C3 C4 C7 C8 -179.62(12)
C5 C4 C7 C8 -0.91(19)
C4 C7 C8 C9 -2.89(19)
C4 C7 C8 C16 176.48(11)
C7 C8 C9 C11 -173.39(11)
C16 C8 C9 C11 7.26(18)
C7 C8 C9 C10 4.37(17)
C16 C8 C9 C10 -174.98(11)
C11 C9 C10 C14 -2.89(17)
C8 C9 C10 C14 179.30(11)
C11 C9 C10 C5 175.69(10)
C8 C9 C10 C5 -2.13(17)
C6 C5 C10 C14 -1.94(19)
C4 C5 C10 C14 176.91(11)
C6 C5 C10 C9 179.55(11)
C4 C5 C10 C9 -1.59(17)
C10 C9 C11 C12 1.34(18)
C8 C9 C11 C12 179.12(11)
C9 C11 C12 C13 1.22(18)
C9 C11 C12 C22 -178.05(12)
C11 C12 C13 C14 -2.19(19)
C22 C12 C13 C14 177.08(12)
C12 C13 C14 C10 0.6(2)
C9 C10 C14 C13 1.99(18)
C5 C10 C14 C13 -176.55(11)
C7 C8 C16 C17 54.06(16)
C9 C8 C16 C17 -126.59(13)
C7 C8 C16 C21 -122.64(13)
C9 C8 C16 C21 56.71(16)
C21 C16 C17 C18 -0.34(18)
C8 C16 C17 C18 -177.14(11)
C16 C17 C18 C19 0.50(19)
C17 C18 C19 C20 -0.14(19)
C18 C19 C20 C21 -0.38(19)
C19 C20 C21 C16 0.55(19)
C17 C16 C21 C20 -0.19(18)
C8 C16 C21 C20 176.59(11)
